data_4029861
loop_
_publ_author_name
'Ishii, Akihiko'
'Aoki, Yutaro'
'Nakata, Norio'

_publ_section_title
;
 Synthesis of 4-Chalcogeno-1-aza-1,3-butadiene Derivatives by
 Intramolecular Cyano-Diels-Alder Reaction and Borane-Coordination-Induced
 Fluorescence Enhancement.
;
_journal_issue 17
_journal_name_full 'The Journal of organic chemistry'
_journal_page_first 7951
_journal_page_last 7960
_journal_paper_doi 10.1021/jo501103e
_journal_volume 79
_journal_year 2014
_chemical_formula_moiety 'C23 H16 Cl N S, 0.5 (H2 O), 0.5 O'
_chemical_formula_sum 'C23 H17 Cl N O S'
_chemical_formula_weight 390.89
_chemical_name_systematic
; 
 ? 
;
_space_group_IT_number 15
_symmetry_cell_setting monoclinic
_symmetry_Int_Tables_number 15
_symmetry_space_group_name_Hall '-C 2yc'
_symmetry_space_group_name_H-M 'C 1 2/c 1'
_atom_sites_solution_hydrogens geom
_atom_sites_solution_primary direct
_atom_sites_solution_secondary difmap
_audit_creation_method SHELXL-97
_cell_angle_alpha 90.00
_cell_angle_beta 116.2450(10)
_cell_angle_gamma 90.00
_cell_formula_units_Z 8
_cell_length_a 16.8297(8)
_cell_length_b 15.8736(8)
_cell_length_c 15.8336(8)
_cell_measurement_temperature 100(2)
_cell_volume 3793.9(3)
_computing_cell_refinement 'Bruker SAINT'
_computing_data_collection 'Bruker SMART'
_computing_data_reduction 'Bruker SAINT'
_computing_molecular_graphics 'Yadokari-XG 2009 (Wakita, Nemoto et al., 2009)'
_computing_publication_material 'Yadokari-XG 2009 (Wakita, Nemoto et al., 2009)'
_computing_structure_refinement 'SHELXL-97 (Sheldrick, 1997)'
_computing_structure_solution 'SHELXS-97 (Sheldrick, 1990)'
_diffrn_ambient_temperature 100(2)
_diffrn_measured_fraction_theta_full 0.999
_diffrn_measured_fraction_theta_max 0.999
_diffrn_measurement_device_type 'CCD area detector'
_diffrn_measurement_method 'phi and omega scans'
_diffrn_radiation_monochromator graphite
_diffrn_radiation_source 'fine-focus sealed tube'
_diffrn_radiation_type MoK\a
_diffrn_radiation_wavelength 0.71073
_diffrn_reflns_av_R_equivalents 0.0259
_diffrn_reflns_av_sigmaI/netI 0.0307
_diffrn_reflns_limit_h_max 19
_diffrn_reflns_limit_h_min -21
_diffrn_reflns_limit_k_max 19
_diffrn_reflns_limit_k_min -19
_diffrn_reflns_limit_l_max 17
_diffrn_reflns_limit_l_min -19
_diffrn_reflns_number 11876
_diffrn_reflns_theta_full 26.50
_diffrn_reflns_theta_max 26.50
_diffrn_reflns_theta_min 1.86
_exptl_absorpt_coefficient_mu 0.324
_exptl_absorpt_correction_T_max 0.9034
_exptl_absorpt_correction_T_min 0.8759
_exptl_absorpt_correction_type empirical
_exptl_absorpt_process_details 'SADABS (Sheldrick, 1997)'
_exptl_crystal_colour yellow
_exptl_crystal_density_diffrn 1.369
_exptl_crystal_density_meas ?
_exptl_crystal_density_method 'not measured'
_exptl_crystal_description prism
_exptl_crystal_F_000 1624
_exptl_crystal_size_max 0.42
_exptl_crystal_size_mid 0.36
_exptl_crystal_size_min 0.32
_refine_diff_density_max 0.393
_refine_diff_density_min -0.516
_refine_diff_density_rms 0.059
_refine_ls_extinction_method none
_refine_ls_goodness_of_fit_ref 1.022
_refine_ls_hydrogen_treatment mixed
_refine_ls_matrix_type full
_refine_ls_number_parameters 253
_refine_ls_number_reflns 3941
_refine_ls_number_restraints 0
_refine_ls_restrained_S_all 1.022
_refine_ls_R_factor_all 0.0464
_refine_ls_R_factor_gt 0.0410
_refine_ls_shift/su_max 0.001
_refine_ls_shift/su_mean 0.000
_refine_ls_structure_factor_coef Fsqd
_refine_ls_weighting_details 'calc w=1/[\s^2^(Fo^2^)+(0.0590P)^2^+4.3351P] where P=(Fo^2^+2Fc^2^)/3'
_refine_ls_weighting_scheme calc
_refine_ls_wR_factor_gt 0.1055
_refine_ls_wR_factor_ref 0.1098
_reflns_number_gt 3491
_reflns_number_total 3941
_reflns_threshold_expression >2sigma(I)
_cod_data_source_file jo501103e_si_002.cif
_cod_data_source_block 10_(naka353)
_cod_depositor_comments
;Adding full bibliography for 4029858--4029863.cif.

The following automatic conversions were performed:

'_exptl_crystal_density_meas' value 'not measured' was changed to '?'
- the value is perceived as not measured.

Automatic conversion script
Id: cif_fix_values 3008 2015-01-20 13:52:24Z robertas 
;
_cod_original_sg_symbol_H-M 'C 2/c'
_cod_database_code 4029861

loop_
_symmetry_equiv_pos_as_xyz
'x, y, z'
'-x, y, -z+1/2'
'x+1/2, y+1/2, z'
'-x+1/2, y+1/2, -z+1/2'
'-x, -y, -z'
'x, -y, z-1/2'
'-x+1/2, -y+1/2, -z'
'x+1/2, -y+1/2, z-1/2'

loop_
_atom_site_label
_atom_site_type_symbol
_atom_site_fract_x
_atom_site_fract_y
_atom_site_fract_z
_atom_site_U_iso_or_equiv
_atom_site_adp_type
_atom_site_occupancy
_atom_site_symmetry_multiplicity
_atom_site_calc_flag
_atom_site_refinement_flags
Cl1 Cl 0.66186(3) -0.17980(3) 0.36755(3) 0.02928(14) Uani 1 1 d .
S1 S 0.66669(3) 0.12446(3) 0.62490(3) 0.02492(13) Uani 1 1 d .
N1 N 0.73189(9) -0.08783(9) 0.55291(10) 0.0200(3) Uani 1 1 d .
H2 H 0.7134(16) -0.1230(16) 0.5027(18) 0.041(6) Uiso 1 1 d .
C11 C 0.82679(11) 0.05690(11) 0.63333(11) 0.0206(4) Uani 1 1 d .
O1 O 0.5000 0.04985(14) 0.7500 0.0405(5) Uani 1 2 d S
H17 H 0.4606(17) 0.0817(17) 0.727(2) 0.055(8) Uiso 1 1 d .
C23 C 0.46504(12) 0.13014(12) 0.36304(13) 0.0266(4) Uani 1 1 d .
H16 H 0.4837 0.0888 0.3323 0.032 Uiso 1 1 calc R
C5 C 0.76529(12) -0.01866(11) 0.72658(12) 0.0225(4) Uani 1 1 d .
C4 C 0.69012(11) -0.01978(10) 0.55396(11) 0.0187(3) Uani 1 1 d .
C3 C 0.60850(11) 0.01296(11) 0.48732(12) 0.0203(3) Uani 1 1 d .
H1 H 0.5714 -0.0145 0.4300 0.024 Uiso 1 1 calc R
C17 C 0.82203(11) -0.09652(11) 0.63285(12) 0.0214(4) Uani 1 1 d .
H11 H 0.8531 -0.1491 0.6293 0.026 Uiso 1 1 calc R
C1 C 0.73956(11) 0.03672(11) 0.63893(11) 0.0203(3) Uani 1 1 d .
C16 C 0.87124(11) -0.01677(11) 0.63061(11) 0.0218(4) Uani 1 1 d .
C18 C 0.51098(11) 0.14081(11) 0.46053(12) 0.0221(4) Uani 1 1 d .
C10 C 0.80988(11) -0.09092(11) 0.72231(12) 0.0223(4) Uani 1 1 d .
C13 C 0.94257(13) 0.13915(13) 0.62726(13) 0.0316(4) Uani 1 1 d .
H8 H 0.9677 0.1925 0.6262 0.038 Uiso 1 1 calc R
C12 C 0.86133(12) 0.13507(12) 0.63106(12) 0.0254(4) Uani 1 1 d .
H7 H 0.8306 0.1850 0.6321 0.030 Uiso 1 1 calc R
C2 C 0.58894(11) 0.08837(11) 0.51462(12) 0.0205(3) Uani 1 1 d .
C22 C 0.39208(13) 0.18030(12) 0.31148(15) 0.0320(4) Uani 1 1 d .
H15 H 0.3613 0.1736 0.2451 0.038 Uiso 1 1 calc R
C6 C 0.74992(13) -0.00160(13) 0.80377(13) 0.0291(4) Uani 1 1 d .
H3 H 0.7186 0.0474 0.8061 0.035 Uiso 1 1 calc R
C14 C 0.98683(13) 0.06686(14) 0.62495(13) 0.0327(5) Uani 1 1 d .
H9 H 1.0420 0.0710 0.6223 0.039 Uiso 1 1 calc R
C9 C 0.84044(13) -0.14812(12) 0.79576(13) 0.0289(4) Uani 1 1 d .
H6 H 0.8704 -0.1979 0.7927 0.035 Uiso 1 1 calc R
C20 C 0.40786(13) 0.25007(13) 0.45217(15) 0.0326(5) Uani 1 1 d .
H13 H 0.3877 0.2905 0.4826 0.039 Uiso 1 1 calc R
C21 C 0.36346(13) 0.24016(12) 0.35578(16) 0.0334(5) Uani 1 1 d .
H14 H 0.3134 0.2742 0.3198 0.040 Uiso 1 1 calc R
C8 C 0.82630(14) -0.13110(13) 0.87420(13) 0.0352(5) Uani 1 1 d .
H5 H 0.8472 -0.1695 0.9256 0.042 Uiso 1 1 calc R
C19 C 0.48197(13) 0.20119(12) 0.50511(14) 0.0279(4) Uani 1 1 d .
H12 H 0.5128 0.2088 0.5714 0.033 Uiso 1 1 calc R
C7 C 0.78217(15) -0.05907(14) 0.87818(14) 0.0369(5) Uani 1 1 d .
H4 H 0.7736 -0.0484 0.9326 0.044 Uiso 1 1 calc R
C15 C 0.95142(12) -0.01251(13) 0.62651(13) 0.0286(4) Uani 1 1 d .
H10 H 0.9819 -0.0624 0.6248 0.034 Uiso 1 1 calc R
O2 O 1.0000 -0.2122(2) 0.7500 0.1030(14) Uani 1 2 d S

loop_
_atom_site_aniso_label
_atom_site_aniso_U_11
_atom_site_aniso_U_22
_atom_site_aniso_U_33
_atom_site_aniso_U_23
_atom_site_aniso_U_13
_atom_site_aniso_U_12
Cl1 0.0370(3) 0.0248(2) 0.0210(2) -0.00474(16) 0.00815(19) 0.00166(18)
S1 0.0259(2) 0.0219(2) 0.0224(2) -0.00544(16) 0.00650(18) 0.00230(17)
N1 0.0230(7) 0.0188(7) 0.0163(7) -0.0018(6) 0.0068(6) -0.0011(6)
C11 0.0201(8) 0.0224(9) 0.0145(8) -0.0002(6) 0.0032(6) -0.0028(7)
O1 0.0320(12) 0.0287(11) 0.0484(14) 0.000 0.0066(10) 0.000
C23 0.0237(9) 0.0225(9) 0.0298(10) 0.0012(7) 0.0084(8) -0.0021(7)
C5 0.0233(9) 0.0230(9) 0.0180(8) -0.0023(7) 0.0062(7) -0.0064(7)
C4 0.0232(8) 0.0181(8) 0.0162(8) -0.0013(6) 0.0102(7) -0.0045(6)
C3 0.0196(8) 0.0226(8) 0.0176(8) -0.0015(6) 0.0071(7) -0.0044(6)
C17 0.0208(8) 0.0207(8) 0.0195(8) 0.0010(6) 0.0059(7) 0.0016(7)
C1 0.0226(8) 0.0181(8) 0.0169(8) -0.0021(6) 0.0059(7) -0.0015(6)
C16 0.0206(8) 0.0253(9) 0.0145(8) 0.0030(6) 0.0033(6) 0.0004(7)
C18 0.0193(8) 0.0213(9) 0.0261(9) 0.0036(7) 0.0103(7) -0.0021(7)
C10 0.0227(8) 0.0222(9) 0.0179(8) -0.0011(6) 0.0051(7) -0.0058(7)
C13 0.0289(10) 0.0349(11) 0.0231(9) 0.0032(8) 0.0042(8) -0.0136(8)
C12 0.0278(9) 0.0232(9) 0.0179(8) 0.0006(7) 0.0037(7) -0.0049(7)
C2 0.0195(8) 0.0232(9) 0.0191(8) 0.0004(7) 0.0089(7) -0.0038(7)
C22 0.0255(9) 0.0279(10) 0.0325(10) 0.0046(8) 0.0035(8) -0.0042(8)
C6 0.0341(10) 0.0311(10) 0.0206(9) -0.0067(7) 0.0108(8) -0.0070(8)
C14 0.0213(9) 0.0484(12) 0.0248(10) 0.0053(9) 0.0068(8) -0.0066(8)
C9 0.0317(10) 0.0257(9) 0.0212(9) 0.0031(7) 0.0042(8) -0.0059(8)
C20 0.0301(10) 0.0282(10) 0.0477(12) 0.0064(9) 0.0246(10) 0.0049(8)
C21 0.0205(9) 0.0268(10) 0.0497(13) 0.0116(9) 0.0126(9) 0.0015(7)
C8 0.0448(12) 0.0347(11) 0.0180(9) 0.0049(8) 0.0067(9) -0.0092(9)
C19 0.0289(10) 0.0274(10) 0.0321(10) 0.0026(8) 0.0178(8) 0.0009(7)
C7 0.0505(13) 0.0421(12) 0.0182(9) -0.0045(8) 0.0154(9) -0.0121(10)
C15 0.0211(9) 0.0382(11) 0.0223(9) 0.0045(8) 0.0057(7) 0.0030(8)
O2 0.0548(19) 0.057(2) 0.173(4) 0.000 0.028(2) 0.000

loop_
_atom_type_symbol
_atom_type_description
_atom_type_scat_dispersion_real
_atom_type_scat_dispersion_imag
_atom_type_scat_source
C C 0.0033 0.0016 'International Tables Vol C Tables 4.2.6.8 and 6.1.1.4'
H H 0.0000 0.0000 'International Tables Vol C Tables 4.2.6.8 and 6.1.1.4'
N N 0.0061 0.0033 'International Tables Vol C Tables 4.2.6.8 and 6.1.1.4'
O O 0.0106 0.0060 'International Tables Vol C Tables 4.2.6.8 and 6.1.1.4'
S S 0.1246 0.1234 'International Tables Vol C Tables 4.2.6.8 and 6.1.1.4'
Cl Cl 0.1484 0.1585 'International Tables Vol C Tables 4.2.6.8 and 6.1.1.4'

loop_
_geom_angle_atom_site_label_1
_geom_angle_atom_site_label_2
_geom_angle_atom_site_label_3
_geom_angle
C2 S1 C1 92.16(8)
C4 N1 C17 114.91(14)
C4 N1 H2 123.2(16)
C17 N1 H2 120.9(16)
C12 C11 C16 120.97(16)
C12 C11 C1 127.71(16)
C16 C11 C1 111.31(15)
C22 C23 C18 119.61(18)
C22 C23 H16 120.2
C18 C23 H16 120.2
C6 C5 C10 121.40(17)
C6 C5 C1 126.77(17)
C10 C5 C1 111.81(15)
N1 C4 C3 130.81(15)
N1 C4 C1 114.58(15)
C3 C4 C1 114.53(14)
C2 C3 C4 112.25(15)
C2 C3 H1 123.9
C4 C3 H1 123.9
N1 C17 C10 106.24(14)
N1 C17 C16 105.25(13)
C10 C17 C16 105.77(14)
N1 C17 H11 113.0
C10 C17 H11 113.0
C16 C17 H11 113.0
C4 C1 C5 106.68(13)
C4 C1 C11 103.51(13)
C5 C1 C11 106.01(14)
C4 C1 S1 105.67(11)
C5 C1 S1 117.28(12)
C11 C1 S1 116.43(12)
C15 C16 C11 120.49(17)
C15 C16 C17 126.51(17)
C11 C16 C17 113.00(15)
C23 C18 C19 119.59(17)
C23 C18 C2 119.40(16)
C19 C18 C2 121.01(17)
C9 C10 C5 120.62(17)
C9 C10 C17 126.28(17)
C5 C10 C17 113.08(15)
C14 C13 C12 120.92(18)
C14 C13 H8 119.5
C12 C13 H8 119.5
C11 C12 C13 118.38(18)
C11 C12 H7 120.8
C13 C12 H7 120.8
C3 C2 C18 126.34(16)
C3 C2 S1 115.15(13)
C18 C2 S1 118.50(13)
C21 C22 C23 120.71(19)
C21 C22 H15 119.6
C23 C22 H15 119.6
C5 C6 C7 117.57(19)
C5 C6 H3 121.2
C7 C6 H3 121.2
C13 C14 C15 120.69(18)
C13 C14 H9 119.7
C15 C14 H9 119.7
C10 C9 C8 118.47(19)
C10 C9 H6 120.8
C8 C9 H6 120.8
C21 C20 C19 120.36(19)
C21 C20 H13 119.8
C19 C20 H13 119.8
C20 C21 C22 119.86(18)
C20 C21 H14 120.1
C22 C21 H14 120.1
C7 C8 C9 120.65(18)
C7 C8 H5 119.7
C9 C8 H5 119.7
C20 C19 C18 119.84(19)
C20 C19 H12 120.1
C18 C19 H12 120.1
C8 C7 C6 121.28(18)
C8 C7 H4 119.4
C6 C7 H4 119.4
C16 C15 C14 118.54(18)
C16 C15 H10 120.7
C14 C15 H10 120.7

loop_
_geom_bond_atom_site_label_1
_geom_bond_atom_site_label_2
_geom_bond_distance
S1 C2 1.7518(17)
S1 C1 1.8034(18)
N1 C4 1.293(2)
N1 C17 1.491(2)
N1 H2 0.91(3)
C11 C12 1.377(2)
C11 C16 1.399(2)
C11 C1 1.543(2)
O1 H17 0.78(3)
C23 C22 1.386(3)
C23 C18 1.398(3)
C23 H16 0.9500
C5 C6 1.383(3)
C5 C10 1.389(3)
C5 C1 1.535(2)
C4 C3 1.410(2)
C4 C1 1.522(2)
C3 C2 1.362(2)
C3 H1 0.9500
C17 C10 1.521(2)
C17 C16 1.522(2)
C17 H11 1.0000
C16 C15 1.381(3)
C18 C19 1.400(3)
C18 C2 1.468(2)
C10 C9 1.383(2)
C13 C14 1.377(3)
C13 C12 1.396(3)
C13 H8 0.9500
C12 H7 0.9500
C22 C21 1.388(3)
C22 H15 0.9500
C6 C7 1.396(3)
C6 H3 0.9500
C14 C15 1.399(3)
C14 H9 0.9500
C9 C8 1.391(3)
C9 H6 0.9500
C20 C21 1.380(3)
C20 C19 1.391(3)
C20 H13 0.9500
C21 H14 0.9500
C8 C7 1.380(3)
C8 H5 0.9500
C19 H12 0.9500
C7 H4 0.9500
C15 H10 0.9500

loop_
_geom_torsion_atom_site_label_1
_geom_torsion_atom_site_label_2
_geom_torsion_atom_site_label_3
_geom_torsion_atom_site_label_4
_geom_torsion
C17 N1 C4 C3 173.90(16)
C17 N1 C4 C1 -2.4(2)
N1 C4 C3 C2 -178.41(17)
C1 C4 C3 C2 -2.1(2)
C4 N1 C17 C10 56.82(18)
C4 N1 C17 C16 -55.07(18)
N1 C4 C1 C5 -53.02(19)
C3 C4 C1 C5 130.03(15)
N1 C4 C1 C11 58.58(17)
C3 C4 C1 C11 -118.36(15)
N1 C4 C1 S1 -178.54(12)
C3 C4 C1 S1 4.51(17)
C6 C5 C1 C4 -128.90(18)
C10 C5 C1 C4 52.57(18)
C6 C5 C1 C11 121.24(19)
C10 C5 C1 C11 -57.29(18)
C6 C5 C1 S1 -10.7(2)
C10 C5 C1 S1 170.72(12)
C12 C11 C1 C4 124.61(18)
C16 C11 C1 C4 -55.43(17)
C12 C11 C1 C5 -123.29(18)
C16 C11 C1 C5 56.66(17)
C12 C11 C1 S1 9.2(2)
C16 C11 C1 S1 -170.87(11)
C2 S1 C1 C4 -4.37(12)
C2 S1 C1 C5 -123.06(13)
C2 S1 C1 C11 109.86(13)
C12 C11 C16 C15 0.6(3)
C1 C11 C16 C15 -179.31(15)
C12 C11 C16 C17 -179.46(15)
C1 C11 C16 C17 0.58(19)
N1 C17 C16 C15 -125.25(18)
C10 C17 C16 C15 122.53(18)
N1 C17 C16 C11 54.87(17)
C10 C17 C16 C11 -57.36(17)
C22 C23 C18 C19 0.9(3)
C22 C23 C18 C2 -179.13(16)
C6 C5 C10 C9 -0.1(3)
C1 C5 C10 C9 178.54(16)
C6 C5 C10 C17 -178.41(16)
C1 C5 C10 C17 0.2(2)
N1 C17 C10 C9 127.33(18)
C16 C17 C10 C9 -121.14(19)
N1 C17 C10 C5 -54.44(18)
C16 C17 C10 C5 57.08(18)
C16 C11 C12 C13 -0.9(2)
C1 C11 C12 C13 179.10(16)
C14 C13 C12 C11 0.6(3)
C4 C3 C2 C18 177.73(15)
C4 C3 C2 S1 -1.59(19)
C23 C18 C2 C3 -21.1(3)
C19 C18 C2 C3 158.83(17)
C23 C18 C2 S1 158.19(14)
C19 C18 C2 S1 -21.9(2)
C1 S1 C2 C3 3.73(14)
C1 S1 C2 C18 -175.64(14)
C18 C23 C22 C21 -0.9(3)
C10 C5 C6 C7 1.0(3)
C1 C5 C6 C7 -177.39(17)
C12 C13 C14 C15 -0.1(3)
C5 C10 C9 C8 -0.7(3)
C17 C10 C9 C8 177.42(17)
C19 C20 C21 C22 0.9(3)
C23 C22 C21 C20 0.0(3)
C10 C9 C8 C7 0.5(3)
C21 C20 C19 C18 -0.9(3)
C23 C18 C19 C20 -0.1(3)
C2 C18 C19 C20 180.00(16)
C9 C8 C7 C6 0.5(3)
C5 C6 C7 C8 -1.2(3)
C11 C16 C15 C14 -0.1(3)
C17 C16 C15 C14 179.98(16)
C13 C14 C15 C16 -0.1(3)
